data_4507473
loop_
_publ_author_name
'Cole, Jacqueline M.'
'Bowes, Katharine F.'
'Clark, Ian P.'
'Low, Kian Sing'
'Zeidler, Anita'
'Parker, Anthony W.'
'Laskar, Inamur R.'
'Chen, Teng-Ming'

_publ_section_title
;
 Material Profiling for Photocrystallography: Relating Single-Crystal
 Photophysical and Structural Properties of Luminescent Bis-Cyclometalated
 Iridium-Based Complexes
;
_journal_issue 5
_journal_name_full 'Crystal Growth &amp; Design'
_journal_page_first 1826
_journal_paper_doi 10.1021/cg301386s
_journal_volume 13
_journal_year 2013
_chemical_formula_moiety 'C34 H18 F6 Ir N3 O2.88 S2'
_chemical_formula_sum 'C34 H18 F6 Ir N3 O2.88 S2'
_chemical_formula_weight 884.83
_chemical_melting_point ?
_chemical_name_common 'Iridium 7'
_chemical_name_systematic
;
Iridium (4-trifluoromethylphenylbenzothiazole)2 (pyridine carboxylic acid)
;
_space_group_IT_number 19
_symmetry_cell_setting orthorhombic
_symmetry_space_group_name_Hall 'P 2ac 2ab'
_symmetry_space_group_name_H-M 'P 21 21 21'
_atom_sites_solution_hydrogens geom
_atom_sites_solution_primary direct
_atom_sites_solution_secondary difmap
_audit_creation_method SHELXL-97
_cell_angle_alpha 90.00
_cell_angle_beta 90.00
_cell_angle_gamma 90.00
_cell_formula_units_Z 8
_cell_length_a 16.951(3)
_cell_length_b 17.985(4)
_cell_length_c 21.263(4)
_cell_measurement_reflns_used 40013
_cell_measurement_temperature 180(2)
_cell_measurement_theta_max 22.21
_cell_measurement_theta_min 1.02
_cell_volume 6482(2)
_computing_cell_refinement 'HKL Scalepack (Otwinowski & Minor 1997)'
_computing_data_collection
;
"Collect" data collection software, Nonius' B.V., 1998.
;
_computing_data_reduction
;
HKL Denzo and Scalepack (Otwinowski & Minor 1997)
;
_computing_molecular_graphics 'SHELXTL-PLUS (Sheldrick, 1995)'
_computing_publication_material 'SHELXL-97 (Sheldrick, 1997)'
_computing_structure_refinement 'SHELXL-97 (Sheldrick, 1997)'
_computing_structure_solution 'SHELXS-97 (Sheldrick, 1990)'
_diffrn_ambient_temperature 180(2)
_diffrn_measured_fraction_theta_full 0.994
_diffrn_measured_fraction_theta_max 0.994
_diffrn_measurement_device_type 'Nonius KappaCCD'
_diffrn_measurement_method CCD
_diffrn_radiation_monochromator graphite
_diffrn_radiation_source 'fine-focus sealed tube'
_diffrn_radiation_type MoK\a
_diffrn_radiation_wavelength 0.71073
_diffrn_reflns_av_R_equivalents 0.0488
_diffrn_reflns_av_sigmaI/netI 0.0353
_diffrn_reflns_limit_h_max 18
_diffrn_reflns_limit_h_min -18
_diffrn_reflns_limit_k_max 19
_diffrn_reflns_limit_k_min -19
_diffrn_reflns_limit_l_max 22
_diffrn_reflns_limit_l_min -21
_diffrn_reflns_number 37378
_diffrn_reflns_theta_full 22.20
_diffrn_reflns_theta_max 22.20
_diffrn_reflns_theta_min 3.53
_exptl_absorpt_coefficient_mu 4.323
_exptl_absorpt_correction_T_max 0.6515
_exptl_absorpt_correction_T_min 0.4641
_exptl_absorpt_correction_type multi-scan
_exptl_absorpt_process_details
;
multi-scan from symmetry-related measurements Sortav (Blessing 1995)
;
_exptl_crystal_colour orange
_exptl_crystal_density_diffrn 1.813
_exptl_crystal_density_meas ?
_exptl_crystal_density_method 'not measured'
_exptl_crystal_description cuboid
_exptl_crystal_F_000 3432
_exptl_crystal_size_max 0.20
_exptl_crystal_size_mid 0.10
_exptl_crystal_size_min 0.10
_refine_diff_density_max 0.858
_refine_diff_density_min -0.560
_refine_diff_density_rms 0.096
_refine_ls_abs_structure_details 'Flack H D (1983), Acta Cryst. A39, 876-881'
_refine_ls_abs_structure_Flack 0.537(6)
_refine_ls_extinction_method none
_refine_ls_goodness_of_fit_ref 1.048
_refine_ls_hydrogen_treatment mixed
_refine_ls_matrix_type full
_refine_ls_number_parameters 873
_refine_ls_number_reflns 8129
_refine_ls_number_restraints 100
_refine_ls_restrained_S_all 1.064
_refine_ls_R_factor_all 0.0329
_refine_ls_R_factor_gt 0.0273
_refine_ls_shift/su_max 0.018
_refine_ls_shift/su_mean 0.001
_refine_ls_structure_factor_coef Fsqd
_refine_ls_weighting_details 'calc w=1/[\s^2^(Fo^2^)+(0.0157P)^2^+19.0356P] where P=(Fo^2^+2Fc^2^)/3'
_refine_ls_weighting_scheme calc
_refine_ls_wR_factor_gt 0.0555
_refine_ls_wR_factor_ref 0.0583
_reflns_number_gt 7440
_reflns_number_total 8129
_reflns_threshold_expression >2sigma(I)
_cod_data_source_file cg301386s_si_003.cif
_cod_data_source_block CCDC249034
_cod_depositor_comments
;
The following automatic conversions were performed:

'_chemical_melting_point' value 'not measured' was changed to '?' -
the value is undefined or not given.

'_symmetry_cell_setting' value
'Orthorhombic' changed to 'orthorhombic' according to
/home/saulius/struct/CIF-dictionaries/cif_core.dic dictionary named
'cif_core.dic' version 2.4.2 from 2011-04-26.

Automatic conversion script
Id: cif_fix_values 1891 2012-01-12 08:04:46Z andrius 

The following automatic conversions were performed:

'_exptl_crystal_density_meas' value 'not measured' was changed to '?'
- the value is perceived as not measured.

Automatic conversion script
Id: cif_fix_values 3008 2015-01-20 13:52:24Z robertas 
;
_cod_original_sg_symbol_H-M P2(1)2(1)2(1)
_cod_database_code 4507473

loop_
_symmetry_equiv_pos_as_xyz
'x, y, z'
'-x+1/2, -y, z+1/2'
'-x, y+1/2, -z+1/2'
'x+1/2, -y+1/2, -z'

loop_
_atom_site_label
_atom_site_type_symbol
_atom_site_fract_x
_atom_site_fract_y
_atom_site_fract_z
_atom_site_U_iso_or_equiv
_atom_site_adp_type
_atom_site_occupancy
_atom_site_symmetry_multiplicity
_atom_site_calc_flag
_atom_site_refinement_flags
_atom_site_disorder_assembly
_atom_site_disorder_group
Ir1_1 Ir 0.281676(16) 0.476110(16) 0.053473(12) 0.02396(8) Uani 1 1 d . . .
F1_1 F 0.2610(4) 0.6459(6) 0.2778(4) 0.066(3) Uiso 0.50 1 d PDU A 1
F1'_1 F 0.2920(6) 0.6096(5) 0.2915(4) 0.074(3) Uiso 0.50 1 d PDU A 2
F2_1 F 0.3767(6) 0.6139(5) 0.3014(4) 0.078(4) Uiso 0.50 1 d PDU A 1
F2'_1 F 0.4075(5) 0.6525(6) 0.2941(4) 0.067(3) Uiso 0.50 1 d PDU A 2
F3_1 F 0.3517(6) 0.7263(4) 0.2779(4) 0.060(3) Uiso 0.50 1 d PDU A 1
F3'_1 F 0.3126(6) 0.7245(4) 0.2719(4) 0.057(3) Uiso 0.50 1 d PDU A 2
F4_1 F 0.0944(3) 0.7635(3) -0.0469(2) 0.0544(14) Uani 1 1 d . . .
F5_1 F 0.1884(3) 0.7157(3) -0.0996(3) 0.0577(14) Uani 1 1 d . . .
F6_1 F 0.0679(3) 0.6908(3) -0.1221(3) 0.0703(17) Uani 1 1 d . . .
S1_1 S 0.47834(12) 0.60391(11) -0.03778(11) 0.0378(5) Uani 1 1 d . . .
S2_1 S 0.06413(12) 0.45704(11) 0.17202(10) 0.0381(5) Uani 1 1 d . . .
O1_1 O 0.3723(3) 0.3970(3) 0.0774(2) 0.0295(13) Uani 1 1 d . . .
O2_1 O 0.4117(3) 0.2797(3) 0.0609(3) 0.0513(17) Uani 1 1 d . . .
N1_1 N 0.3624(3) 0.5162(4) -0.0109(3) 0.0288(15) Uani 1 1 d . . .
N2_1 N 0.2023(3) 0.4503(3) 0.1221(3) 0.0268(15) Uani 1 1 d . . .
N3_1 N 0.2446(3) 0.3780(3) 0.0059(3) 0.0278(16) Uani 1 1 d . . .
C1_1 C 0.3861(4) 0.6023(4) 0.0716(4) 0.028(2) Uani 1 1 d . . .
C2_1 C 0.3266(4) 0.5613(4) 0.1029(4) 0.0250(18) Uani 1 1 d . . .
C3_1 C 0.3117(4) 0.5814(4) 0.1650(4) 0.031(2) Uani 1 1 d . . .
H3A_1 H 0.2729 0.5548 0.1882 0.037 Uiso 1 1 calc R . .
C4_1 C 0.3516(4) 0.6387(4) 0.1938(4) 0.033(2) Uani 1 1 d D A .
C5_1 C 0.4097(5) 0.6810(4) 0.1626(4) 0.039(2) Uani 1 1 d . . .
H5B_1 H 0.4367 0.7204 0.1831 0.047 Uiso 1 1 calc R . .
C6_1 C 0.4259(4) 0.6627(4) 0.1007(4) 0.033(2) Uani 1 1 d . . .
H6A_1 H 0.4638 0.6905 0.0776 0.040 Uiso 1 1 calc R . .
C7_1 C 0.4033(4) 0.5736(4) 0.0106(4) 0.031(2) Uani 1 1 d . . .
C8_1 C 0.4572(4) 0.5328(5) -0.0901(4) 0.0317(19) Uani 1 1 d . . .
C9_1 C 0.4970(5) 0.5137(5) -0.1455(4) 0.039(2) Uani 1 1 d . . .
H9A_1 H 0.5412 0.5415 -0.1597 0.046 Uiso 1 1 calc R . .
C10_1 C 0.4698(5) 0.4534(5) -0.1787(4) 0.041(2) Uani 1 1 d . . .
H10B_1 H 0.4972 0.4380 -0.2154 0.049 Uiso 1 1 calc R . .
C11_1 C 0.4026(5) 0.4141(5) -0.1595(4) 0.042(2) Uani 1 1 d . . .
H11A_1 H 0.3838 0.3739 -0.1843 0.051 Uiso 1 1 calc R . .
C12_1 C 0.3633(5) 0.4334(5) -0.1045(4) 0.041(2) Uani 1 1 d . . .
H12B_1 H 0.3177 0.4068 -0.0914 0.049 Uiso 1 1 calc R . .
C13_1 C 0.3918(4) 0.4917(4) -0.0695(3) 0.0273(19) Uani 1 1 d . . .
C14_1 C 0.1201(4) 0.5285(4) 0.0615(3) 0.0266(17) Uani 1 1 d . . .
C15_1 C 0.1913(4) 0.5398(4) 0.0271(3) 0.0265(19) Uani 1 1 d . . .
C16_1 C 0.1878(5) 0.5955(4) -0.0192(4) 0.032(2) Uani 1 1 d . . .
H16B_1 H 0.2335 0.6060 -0.0436 0.038 Uiso 1 1 calc R . .
C17_1 C 0.1183(5) 0.6358(4) -0.0302(4) 0.034(2) Uani 1 1 d . . .
C18_1 C 0.0494(4) 0.6208(4) 0.0026(4) 0.036(2) Uani 1 1 d . . .
H18A_1 H 0.0022 0.6471 -0.0064 0.043 Uiso 1 1 calc R . .
C19_1 C 0.0509(4) 0.5670(4) 0.0485(4) 0.036(2) Uani 1 1 d . . .
H19A_1 H 0.0043 0.5561 0.0714 0.044 Uiso 1 1 calc R . .
C20_1 C 0.1312(4) 0.4784(4) 0.1137(3) 0.0269(17) Uani 1 1 d . . .
C21_1 C 0.1376(5) 0.4093(4) 0.2122(4) 0.036(2) Uani 1 1 d . . .
C22_1 C 0.1318(5) 0.3731(5) 0.2690(4) 0.047(2) Uani 1 1 d . . .
H22B_1 H 0.0828 0.3690 0.2904 0.057 Uiso 1 1 calc R . .
C23_1 C 0.1999(5) 0.3432(5) 0.2937(4) 0.049(2) Uani 1 1 d . . .
H23A_1 H 0.1980 0.3181 0.3330 0.059 Uiso 1 1 calc R . .
C24_1 C 0.2709(6) 0.3491(4) 0.2622(4) 0.044(2) Uani 1 1 d . . .
H24A_1 H 0.3170 0.3296 0.2814 0.052 Uiso 1 1 calc R . .
C25_1 C 0.2777(5) 0.3820(4) 0.2042(4) 0.0384(19) Uani 1 1 d . . .
H25C_1 H 0.3266 0.3839 0.1824 0.046 Uiso 1 1 calc R . .
C26_1 C 0.2091(5) 0.4124(4) 0.1791(3) 0.0283(18) Uani 1 1 d . . .
C27_1 C 0.3645(5) 0.3316(5) 0.0533(4) 0.036(2) Uani 1 1 d . . .
C28_1 C 0.2925(4) 0.3184(4) 0.0136(3) 0.0263(18) Uani 1 1 d . . .
C29_1 C 0.2753(5) 0.2513(4) -0.0138(4) 0.0342(19) Uani 1 1 d . . .
H29B_1 H 0.3099 0.2103 -0.0079 0.041 Uiso 1 1 calc R . .
C30_1 C 0.2085(5) 0.2429(4) -0.0497(4) 0.038(2) Uani 1 1 d . . .
H30B_1 H 0.1967 0.1964 -0.0687 0.045 Uiso 1 1 calc R . .
C31_1 C 0.1586(5) 0.3033(5) -0.0577(4) 0.038(2) Uani 1 1 d . . .
H31B_1 H 0.1118 0.2993 -0.0821 0.045 Uiso 1 1 calc R . .
C32_1 C 0.1793(5) 0.3699(4) -0.0288(4) 0.031(2) Uani 1 1 d . . .
H32A_1 H 0.1455 0.4116 -0.0339 0.037 Uiso 1 1 calc R . .
C33_1 C 0.3379(3) 0.6564(3) 0.2608(4) 0.045(2) Uani 1 1 d D . .
C34_1 C 0.1178(5) 0.6999(5) -0.0744(4) 0.044(2) Uani 1 1 d . . .
Ir1_2 Ir -0.220498(16) 0.524970(15) 0.008137(12) 0.02369(8) Uani 1 1 d . . .
F1_2 F -0.1083(6) 0.2755(4) 0.2243(4) 0.070(3) Uiso 0.50 1 d PDU B 1
F1'_2 F -0.1481(6) 0.2657(4) 0.2153(4) 0.057(3) Uiso 0.50 1 d PDU B 2
F2_2 F -0.2174(4) 0.3367(6) 0.2259(4) 0.061(3) Uiso 0.50 1 d PDU B 1
F2'_2 F -0.2047(4) 0.3698(5) 0.2368(4) 0.051(3) Uiso 0.50 1 d PDU B 2
F3_2 F -0.1084(6) 0.3911(5) 0.2496(4) 0.069(3) Uiso 0.50 1 d PDU B 1
F3'_2 F -0.0788(4) 0.3597(5) 0.2457(3) 0.050(3) Uiso 0.50 1 d PDU B 2
F4_2 F -0.4019(3) 0.3006(3) -0.1760(2) 0.0626(16) Uani 1 1 d . . .
F5_2 F -0.3806(3) 0.2229(2) -0.1017(3) 0.0527(14) Uani 1 1 d . . .
F6_2 F -0.2836(3) 0.2782(2) -0.1465(2) 0.0446(11) Uani 1 1 d . . .
S1_2 S -0.00670(11) 0.42884(13) -0.08663(10) 0.0403(5) Uani 1 1 d . . .
S2_2 S -0.44075(10) 0.51742(13) 0.12497(9) 0.0354(5) Uani 1 1 d . . .
O1_2 O -0.1429(3) 0.6133(3) 0.0363(3) 0.0315(13) Uani 1 1 d . . .
O2_2 O -0.1227(3) 0.7355(3) 0.0294(3) 0.0480(16) Uani 1 1 d . . .
N1_2 N -0.1348(3) 0.4978(3) -0.0580(3) 0.0257(15) Uani 1 1 d . . .
N2_2 N -0.3026(3) 0.5403(3) 0.0769(3) 0.0257(15) Uani 1 1 d . . .
N3_2 N -0.2675(3) 0.6197(3) -0.0387(3) 0.0275(15) Uani 1 1 d . . .
C1_2 C -0.0982(4) 0.4130(4) 0.0236(4) 0.0248(19) Uani 1 1 d . . .
C2_2 C -0.1634(4) 0.4446(4) 0.0545(4) 0.0235(18) Uani 1 1 d . . .
C3_2 C -0.1775(5) 0.4184(4) 0.1167(4) 0.033(2) Uani 1 1 d . . .
H3B_2 H -0.2197 0.4384 0.1407 0.040 Uiso 1 1 calc R . .
C4_2 C -0.1293(4) 0.3636(4) 0.1422(4) 0.0303(19) Uani 1 1 d D B .
C5_2 C -0.0677(4) 0.3318(4) 0.1088(4) 0.0326(19) Uani 1 1 d . . .
H5A_2 H -0.0367 0.2934 0.1269 0.039 Uiso 1 1 calc R . .
C6_2 C -0.0520(4) 0.3568(4) 0.0491(4) 0.0327(19) Uani 1 1 d . . .
H6B_2 H -0.0100 0.3358 0.0255 0.039 Uiso 1 1 calc R . .
C7_2 C -0.0855(4) 0.4460(4) -0.0378(4) 0.0254(18) Uani 1 1 d . . .
C8_2 C -0.0388(4) 0.4978(4) -0.1373(4) 0.032(2) Uani 1 1 d . . .
C9_2 C -0.0030(4) 0.5234(6) -0.1916(4) 0.044(2) Uani 1 1 d . . .
H9B_2 H 0.0460 0.5031 -0.2048 0.053 Uiso 1 1 calc R . .
C10_2 C -0.0386(5) 0.5777(5) -0.2259(4) 0.046(2) Uani 1 1 d . . .
H10A_2 H -0.0143 0.5962 -0.2630 0.055 Uiso 1 1 calc R . .
C11_2 C -0.1110(5) 0.6059(5) -0.2062(4) 0.045(2) Uani 1 1 d . . .
H11B_2 H -0.1362 0.6426 -0.2312 0.054 Uiso 1 1 calc R . .
C12_2 C -0.1476(5) 0.5824(4) -0.1515(4) 0.037(2) Uani 1 1 d . . .
H12A_2 H -0.1969 0.6027 -0.1391 0.044 Uiso 1 1 calc R . .
C13_2 C -0.1106(4) 0.5284(5) -0.1153(3) 0.0300(17) Uani 1 1 d . . .
C14_2 C -0.3728(4) 0.4530(3) 0.0153(3) 0.0211(17) Uani 1 1 d . . .
C15_2 C -0.3016(4) 0.4511(4) -0.0194(3) 0.0253(19) Uani 1 1 d . . .
C16_2 C -0.2993(4) 0.3973(4) -0.0675(4) 0.0294(19) Uani 1 1 d . . .
H16A_2 H -0.2536 0.3934 -0.0931 0.035 Uiso 1 1 calc R . .
C17_2 C -0.3629(4) 0.3496(4) -0.0784(4) 0.0283(19) Uani 1 1 d . . .
C18_2 C -0.4326(4) 0.3539(4) -0.0429(4) 0.0320(19) Uani 1 1 d . . .
H18B_2 H -0.4756 0.3215 -0.0514 0.038 Uiso 1 1 calc R . .
C19_2 C -0.4374(5) 0.4064(4) 0.0048(4) 0.0303(19) Uani 1 1 d . . .
H19B_2 H -0.4837 0.4105 0.0298 0.036 Uiso 1 1 calc R . .
C20_2 C -0.3695(4) 0.5041(4) 0.0682(4) 0.0263(19) Uani 1 1 d . . .
C21_2 C -0.3766(5) 0.5764(4) 0.1642(4) 0.0319(19) Uani 1 1 d . . .
C22_2 C -0.3893(5) 0.6136(5) 0.2211(4) 0.048(2) Uani 1 1 d . . .
H22A_2 H -0.4391 0.6118 0.2417 0.058 Uiso 1 1 calc R . .
C23_2 C -0.3275(6) 0.6528(6) 0.2462(5) 0.057(3) Uani 1 1 d . . .
H23B_2 H -0.3344 0.6780 0.2850 0.068 Uiso 1 1 calc R . .
C24_2 C -0.2556(5) 0.6563(5) 0.2164(4) 0.047(2) Uani 1 1 d . . .
H24B_2 H -0.2138 0.6832 0.2356 0.057 Uiso 1 1 calc R . .
C25_2 C -0.2426(5) 0.6215(4) 0.1589(4) 0.035(2) Uani 1 1 d . . .
H25A_2 H -0.1934 0.6252 0.1379 0.06(3) Uiso 1 1 calc R . .
C26_2 C -0.3052(4) 0.5808(4) 0.1335(4) 0.0288(19) Uani 1 1 d . . .
C27_2 C -0.1591(5) 0.6786(5) 0.0158(4) 0.033(2) Uani 1 1 d . . .
C28_2 C -0.2290(5) 0.6834(4) -0.0278(4) 0.0283(18) Uani 1 1 d . . .
C29_2 C -0.2510(4) 0.7490(4) -0.0562(4) 0.036(2) Uani 1 1 d . . .
H29A_2 H -0.2222 0.7933 -0.0482 0.043 Uiso 1 1 calc R . .
C30_2 C -0.3144(5) 0.7504(5) -0.0961(4) 0.037(2) Uani 1 1 d . . .
H30A_2 H -0.3299 0.7953 -0.1160 0.045 Uiso 1 1 calc R . .
C31_2 C -0.3554(5) 0.6851(4) -0.1067(4) 0.033(2) Uani 1 1 d . . .
H31A_2 H -0.3997 0.6845 -0.1341 0.040 Uiso 1 1 calc R . .
C32_2 C -0.3311(4) 0.6206(4) -0.0769(4) 0.030(2) Uani 1 1 d . . .
H32B_2 H -0.3598 0.5759 -0.0835 0.037 Uiso 1 1 calc R . .
C33_2 C -0.1410(3) 0.3409(3) 0.2092(4) 0.045(2) Uani 1 1 d D . .
C34_2 C -0.3568(5) 0.2896(4) -0.1253(4) 0.036(2) Uani 1 1 d . . .
O1W O -0.0304(4) 0.7433(4) 0.1403(4) 0.082(2) Uiso 1 1 d . . .
O2WA O 0.5318(9) 0.3072(8) 0.1450(7) 0.075(4) Uiso 0.50 1 d P C 1
O2WB O 0.4945(18) 0.2786(17) 0.1692(15) 0.079(9) Uiso 0.25 1 d P D 2

loop_
_atom_site_aniso_label
_atom_site_aniso_U_11
_atom_site_aniso_U_22
_atom_site_aniso_U_33
_atom_site_aniso_U_23
_atom_site_aniso_U_13
_atom_site_aniso_U_12
Ir1_1 0.01877(14) 0.02280(14) 0.03031(17) 0.00086(13) 0.00175(13) 0.00024(17)
F4_1 0.061(3) 0.038(3) 0.064(4) 0.007(3) 0.000(3) 0.018(3)
F5_1 0.056(3) 0.057(3) 0.060(3) 0.022(3) 0.013(3) 0.017(3)
F6_1 0.084(4) 0.070(4) 0.057(4) 0.011(3) -0.032(3) 0.003(3)
S1_1 0.0324(11) 0.0364(12) 0.0446(14) 0.0009(10) 0.0116(10) -0.0053(10)
S2_1 0.0292(10) 0.0445(14) 0.0407(13) 0.0025(10) 0.0107(9) -0.0022(9)
O1_1 0.020(3) 0.031(3) 0.037(3) 0.003(3) -0.004(2) 0.000(2)
O2_1 0.046(4) 0.036(3) 0.072(5) -0.007(3) -0.018(3) 0.017(3)
N1_1 0.021(3) 0.032(4) 0.034(4) 0.001(3) 0.001(3) 0.006(3)
N2_1 0.026(4) 0.021(3) 0.034(4) -0.001(3) 0.000(3) -0.005(3)
N3_1 0.028(4) 0.028(4) 0.028(4) 0.000(3) 0.007(3) 0.001(3)
C1_1 0.029(4) 0.019(4) 0.035(5) -0.003(4) 0.001(4) 0.013(4)
C2_1 0.022(4) 0.025(4) 0.028(5) 0.004(4) 0.003(4) 0.013(3)
C3_1 0.018(4) 0.026(5) 0.049(6) 0.003(4) 0.003(4) -0.007(3)
C4_1 0.029(5) 0.029(5) 0.042(6) -0.002(4) 0.001(4) 0.006(4)
C5_1 0.043(5) 0.032(5) 0.043(6) 0.000(4) 0.004(4) 0.003(4)
C6_1 0.022(4) 0.026(4) 0.052(6) 0.004(4) -0.002(4) 0.002(4)
C7_1 0.020(4) 0.026(4) 0.048(6) 0.006(4) 0.001(4) -0.001(4)
C8_1 0.021(4) 0.038(5) 0.037(5) 0.014(4) 0.003(4) 0.004(4)
C9_1 0.034(4) 0.045(5) 0.037(5) 0.008(5) 0.011(4) 0.002(4)
C10_1 0.048(5) 0.049(6) 0.025(5) 0.004(4) 0.007(4) 0.008(4)
C11_1 0.047(5) 0.048(6) 0.032(5) -0.005(4) 0.007(4) -0.002(4)
C12_1 0.040(5) 0.042(5) 0.040(6) 0.011(5) 0.004(4) -0.005(4)
C13_1 0.027(4) 0.026(5) 0.029(5) 0.002(3) 0.000(3) 0.010(3)
C14_1 0.021(4) 0.026(4) 0.033(4) -0.003(4) -0.002(3) 0.006(4)
C15_1 0.021(4) 0.027(5) 0.031(5) 0.000(4) 0.006(3) -0.001(3)
C16_1 0.034(5) 0.027(5) 0.034(5) -0.010(4) -0.002(4) -0.005(4)
C17_1 0.032(5) 0.036(5) 0.033(5) 0.004(4) -0.005(4) 0.005(4)
C18_1 0.019(4) 0.043(5) 0.046(6) 0.001(5) -0.006(4) 0.013(4)
C19_1 0.026(4) 0.037(5) 0.046(6) -0.003(5) 0.000(4) -0.001(4)
C20_1 0.017(4) 0.028(4) 0.036(5) -0.004(4) 0.006(3) -0.006(4)
C21_1 0.037(5) 0.033(5) 0.037(5) -0.001(4) 0.015(4) 0.001(4)
C22_1 0.049(6) 0.051(6) 0.042(6) -0.002(5) 0.018(5) 0.007(5)
C23_1 0.060(7) 0.050(6) 0.039(5) 0.002(4) 0.007(5) 0.008(5)
C24_1 0.040(5) 0.042(5) 0.049(6) 0.008(4) -0.002(5) 0.005(5)
C25_1 0.036(5) 0.036(4) 0.043(5) 0.005(4) 0.000(5) 0.005(5)
C26_1 0.030(4) 0.024(4) 0.030(5) -0.001(3) 0.000(4) -0.006(4)
C27_1 0.030(5) 0.033(5) 0.044(6) 0.013(4) 0.008(4) 0.006(4)
C28_1 0.028(4) 0.025(4) 0.026(4) 0.002(3) 0.010(4) 0.006(4)
C29_1 0.036(5) 0.023(4) 0.043(5) 0.001(4) 0.015(5) 0.010(4)
C30_1 0.033(5) 0.031(4) 0.050(5) -0.012(4) 0.003(5) -0.002(4)
C31_1 0.031(5) 0.045(5) 0.038(5) -0.011(4) -0.002(4) 0.004(4)
C32_1 0.023(4) 0.029(5) 0.041(5) -0.004(4) 0.000(4) 0.005(4)
C33_1 0.040(5) 0.029(5) 0.065(7) -0.010(4) -0.006(5) -0.007(4)
C34_1 0.032(5) 0.051(6) 0.050(6) -0.003(5) -0.005(5) 0.014(4)
Ir1_2 0.01856(14) 0.02196(14) 0.03054(16) -0.00157(13) -0.00086(13) -0.00054(17)
F4_2 0.073(4) 0.072(4) 0.042(3) -0.023(3) -0.025(3) 0.016(3)
F5_2 0.060(3) 0.034(3) 0.064(4) -0.015(3) 0.015(3) -0.014(2)
F6_2 0.041(3) 0.045(3) 0.047(3) -0.016(2) 0.010(3) -0.005(3)
S1_2 0.0306(11) 0.0495(13) 0.0407(13) 0.0039(11) 0.0070(10) 0.0132(10)
S2_2 0.0272(10) 0.0437(12) 0.0351(12) -0.0090(11) 0.0062(9) -0.0014(10)
O1_2 0.020(3) 0.034(3) 0.041(4) -0.006(3) 0.000(2) -0.005(2)
O2_2 0.043(3) 0.032(3) 0.069(4) -0.002(3) -0.014(3) -0.016(3)
N1_2 0.023(3) 0.023(4) 0.031(4) -0.008(3) 0.001(3) -0.006(3)
N2_2 0.021(4) 0.030(4) 0.026(4) -0.002(3) -0.001(3) 0.005(3)
N3_2 0.022(4) 0.023(3) 0.038(4) -0.008(3) 0.005(3) -0.006(3)
C1_2 0.018(4) 0.022(4) 0.034(5) 0.000(4) -0.004(4) 0.004(3)
C2_2 0.014(4) 0.027(4) 0.029(5) -0.003(3) -0.009(3) -0.007(3)
C3_2 0.031(4) 0.039(5) 0.030(5) -0.006(4) -0.003(4) -0.002(4)
C4_2 0.027(4) 0.036(5) 0.028(5) 0.008(4) -0.004(4) -0.004(4)
C5_2 0.032(4) 0.032(5) 0.034(5) 0.005(4) -0.005(4) 0.004(4)
C6_2 0.028(4) 0.034(5) 0.036(5) -0.005(4) -0.008(4) 0.002(4)
C7_2 0.017(4) 0.030(4) 0.028(5) -0.005(4) 0.002(4) 0.000(3)
C8_2 0.030(4) 0.036(5) 0.031(5) 0.005(4) -0.003(4) 0.003(4)
C9_2 0.038(5) 0.059(6) 0.034(5) -0.004(5) 0.004(4) 0.010(5)
C10_2 0.054(6) 0.052(6) 0.031(5) 0.002(4) 0.007(4) -0.014(5)
C11_2 0.050(6) 0.040(5) 0.044(6) 0.012(4) -0.003(5) 0.002(4)
C12_2 0.039(5) 0.038(5) 0.033(5) 0.006(4) -0.002(4) 0.007(4)
C13_2 0.033(4) 0.028(4) 0.029(5) 0.001(4) 0.001(4) -0.010(4)
C14_2 0.023(4) 0.017(4) 0.024(4) 0.008(3) -0.006(3) 0.000(3)
C15_2 0.023(4) 0.029(4) 0.025(4) -0.001(3) -0.011(3) 0.000(3)
C16_2 0.031(5) 0.029(4) 0.029(5) 0.003(4) 0.006(4) -0.004(4)
C17_2 0.030(5) 0.025(4) 0.030(5) 0.001(4) -0.001(4) -0.008(4)
C18_2 0.026(4) 0.033(5) 0.038(5) 0.000(4) -0.006(4) -0.007(4)
C19_2 0.029(4) 0.024(4) 0.037(5) 0.000(4) 0.006(4) 0.001(4)
C20_2 0.019(4) 0.029(5) 0.031(5) 0.003(3) 0.012(3) 0.005(3)
C21_2 0.035(5) 0.027(4) 0.034(5) -0.004(4) -0.005(4) 0.003(4)
C22_2 0.048(6) 0.047(6) 0.050(6) -0.009(5) 0.012(5) -0.002(5)
C23_2 0.062(7) 0.065(7) 0.043(6) -0.013(5) 0.016(5) -0.007(6)
C24_2 0.051(6) 0.047(6) 0.044(6) -0.004(5) -0.008(5) -0.008(4)
C25_2 0.040(5) 0.031(5) 0.035(5) -0.007(4) -0.002(4) 0.000(4)
C26_2 0.028(5) 0.027(4) 0.031(5) 0.002(4) -0.007(4) 0.003(3)
C27_2 0.028(5) 0.031(5) 0.041(5) -0.007(4) 0.006(4) 0.000(4)
C28_2 0.021(4) 0.027(4) 0.037(5) -0.005(3) 0.000(4) 0.002(4)
C29_2 0.036(5) 0.025(4) 0.047(6) 0.002(4) 0.001(4) 0.000(3)
C30_2 0.037(5) 0.034(5) 0.041(5) 0.012(4) 0.004(4) 0.009(4)
C31_2 0.028(5) 0.039(5) 0.033(5) 0.010(4) 0.000(4) 0.008(4)
C32_2 0.027(5) 0.034(5) 0.030(5) -0.005(4) 0.004(4) -0.006(4)
C33_2 0.039(5) 0.029(5) 0.066(7) 0.006(5) -0.013(5) -0.002(4)
C34_2 0.035(5) 0.037(5) 0.036(5) -0.007(4) -0.001(4) -0.010(4)

loop_
_atom_type_symbol
_atom_type_description
_atom_type_scat_dispersion_real
_atom_type_scat_dispersion_imag
_atom_type_scat_source
C C 0.0033 0.0016 'International Tables Vol C Tables 4.2.6.8 and 6.1.1.4'
H H 0.0000 0.0000 'International Tables Vol C Tables 4.2.6.8 and 6.1.1.4'
N N 0.0061 0.0033 'International Tables Vol C Tables 4.2.6.8 and 6.1.1.4'
O O 0.0106 0.0060 'International Tables Vol C Tables 4.2.6.8 and 6.1.1.4'
S S 0.1246 0.1234 'International Tables Vol C Tables 4.2.6.8 and 6.1.1.4'
Ir Ir -1.4442 7.9887 'International Tables Vol C Tables 4.2.6.8 and 6.1.1.4'
F F 0.0171 0.0103 'International Tables Vol C Tables 4.2.6.8 and 6.1.1.4'

loop_
_geom_angle_atom_site_label_1
_geom_angle_atom_site_label_2
_geom_angle_atom_site_label_3
_geom_angle
C15_1 Ir1_1 C2_1 90.0(3)
C15_1 Ir1_1 N2_1 79.9(3)
C2_1 Ir1_1 N2_1 92.8(3)
C15_1 Ir1_1 N1_1 97.0(3)
C2_1 Ir1_1 N1_1 80.1(3)
N2_1 Ir1_1 N1_1 172.4(2)
C15_1 Ir1_1 N3_1 96.7(3)
C2_1 Ir1_1 N3_1 173.3(3)
N2_1 Ir1_1 N3_1 87.5(2)
N1_1 Ir1_1 N3_1 99.8(2)
C15_1 Ir1_1 O1_1 173.6(2)
C2_1 Ir1_1 O1_1 96.3(2)
N2_1 Ir1_1 O1_1 98.7(2)
N1_1 Ir1_1 O1_1 85.1(2)
N3_1 Ir1_1 O1_1 77.0(2)
C7_1 S1_1 C8_1 89.8(4)
C20_1 S2_1 C21_1 89.5(4)
C27_1 O1_1 Ir1_1 115.8(5)
C7_1 N1_1 C13_1 111.3(6)
C7_1 N1_1 Ir1_1 113.0(5)
C13_1 N1_1 Ir1_1 135.1(5)
C20_1 N2_1 C26_1 112.3(6)
C20_1 N2_1 Ir1_1 114.7(5)
C26_1 N2_1 Ir1_1 132.8(5)
C32_1 N3_1 C28_1 118.4(7)
C32_1 N3_1 Ir1_1 126.6(5)
C28_1 N3_1 Ir1_1 114.9(5)
C2_1 C1_1 C6_1 122.1(7)
C2_1 C1_1 C7_1 112.6(7)
C6_1 C1_1 C7_1 125.1(7)
C3_1 C2_1 C1_1 116.1(7)
C3_1 C2_1 Ir1_1 128.8(6)
C1_1 C2_1 Ir1_1 114.9(6)
C4_1 C3_1 C2_1 121.8(7)
C4_1 C3_1 H3A_1 119.1
C2_1 C3_1 H3A_1 119.1
C3_1 C4_1 C5_1 122.5(8)
C3_1 C4_1 C33_1 120.8(6)
C5_1 C4_1 C33_1 116.6(6)
C6_1 C5_1 C4_1 117.2(8)
C6_1 C5_1 H5B_1 121.4
C4_1 C5_1 H5B_1 121.4
C5_1 C6_1 C1_1 120.1(8)
C5_1 C6_1 H6A_1 119.9
C1_1 C6_1 H6A_1 119.9
N1_1 C7_1 C1_1 119.3(7)
N1_1 C7_1 S1_1 115.3(6)
C1_1 C7_1 S1_1 125.4(6)
C9_1 C8_1 C13_1 120.9(8)
C9_1 C8_1 S1_1 128.5(6)
C13_1 C8_1 S1_1 110.6(6)
C10_1 C9_1 C8_1 117.7(8)
C10_1 C9_1 H9A_1 121.1
C8_1 C9_1 H9A_1 121.1
C9_1 C10_1 C11_1 121.4(8)
C9_1 C10_1 H10B_1 119.3
C11_1 C10_1 H10B_1 119.3
C12_1 C11_1 C10_1 120.6(8)
C12_1 C11_1 H11A_1 119.7
C10_1 C11_1 H11A_1 119.7
C13_1 C12_1 C11_1 118.5(8)
C13_1 C12_1 H12B_1 120.7
C11_1 C12_1 H12B_1 120.7
C12_1 C13_1 C8_1 120.7(7)
C12_1 C13_1 N1_1 126.3(7)
C8_1 C13_1 N1_1 113.0(7)
C19_1 C14_1 C15_1 122.7(7)
C19_1 C14_1 C20_1 125.1(7)
C15_1 C14_1 C20_1 111.9(6)
C16_1 C15_1 C14_1 115.2(7)
C16_1 C15_1 Ir1_1 129.7(5)
C14_1 C15_1 Ir1_1 115.1(5)
C17_1 C16_1 C15_1 121.3(7)
C17_1 C16_1 H16B_1 119.4
C15_1 C16_1 H16B_1 119.4
C18_1 C17_1 C16_1 121.5(7)
C18_1 C17_1 C34_1 117.7(7)
C16_1 C17_1 C34_1 120.7(8)
C19_1 C18_1 C17_1 118.6(7)
C19_1 C18_1 H18A_1 120.7
C17_1 C18_1 H18A_1 120.7
C18_1 C19_1 C14_1 120.5(7)
C18_1 C19_1 H19A_1 119.7
C14_1 C19_1 H19A_1 119.7
N2_1 C20_1 C14_1 117.6(6)
N2_1 C20_1 S2_1 114.7(6)
C14_1 C20_1 S2_1 127.3(5)
C22_1 C21_1 C26_1 121.4(8)
C22_1 C21_1 S2_1 128.0(7)
C26_1 C21_1 S2_1 110.6(6)
C21_1 C22_1 C23_1 117.4(8)
C21_1 C22_1 H22B_1 121.3
C23_1 C22_1 H22B_1 121.3
C22_1 C23_1 C24_1 120.9(8)
C22_1 C23_1 H23A_1 119.5
C24_1 C23_1 H23A_1 119.5
C25_1 C24_1 C23_1 122.9(9)
C25_1 C24_1 H24A_1 118.6
C23_1 C24_1 H24A_1 118.6
C24_1 C25_1 C26_1 116.4(8)
C24_1 C25_1 H25C_1 121.8
C26_1 C25_1 H25C_1 121.8
C25_1 C26_1 N2_1 126.4(7)
C25_1 C26_1 C21_1 120.9(7)
N2_1 C26_1 C21_1 112.7(7)
O2_1 C27_1 O1_1 124.7(8)
O2_1 C27_1 C28_1 118.5(7)
O1_1 C27_1 C28_1 116.7(7)
N3_1 C28_1 C29_1 121.2(7)
N3_1 C28_1 C27_1 115.5(6)
C29_1 C28_1 C27_1 123.4(7)
C28_1 C29_1 C30_1 120.5(7)
C28_1 C29_1 H29B_1 119.8
C30_1 C29_1 H29B_1 119.8
C29_1 C30_1 C31_1 119.1(7)
C29_1 C30_1 H30B_1 120.5
C31_1 C30_1 H30B_1 120.5
C30_1 C31_1 C32_1 117.7(8)
C30_1 C31_1 H31B_1 121.2
C32_1 C31_1 H31B_1 121.2
N3_1 C32_1 C31_1 123.1(7)
N3_1 C32_1 H32A_1 118.4
C31_1 C32_1 H32A_1 118.4
F1'_1 C33_1 F3'_1 108.2(7)
F1'_1 C33_1 F2_1 66.6(6)
F3'_1 C33_1 F2_1 125.5(9)
F1'_1 C33_1 F3_1 124.9(9)
F2_1 C33_1 F3_1 106.3(7)
F3'_1 C33_1 F1_1 76.7(6)
F2_1 C33_1 F1_1 102.8(7)
F3_1 C33_1 F1_1 103.1(6)
F1'_1 C33_1 F2'_1 102.6(7)
F3'_1 C33_1 F2'_1 103.6(6)
F3_1 C33_1 F2'_1 76.0(6)
F1_1 C33_1 F2'_1 132.4(9)
F1'_1 C33_1 C4_1 115.6(6)
F3'_1 C33_1 C4_1 115.0(6)
F2_1 C33_1 C4_1 115.2(6)
F3_1 C33_1 C4_1 116.0(6)
F1_1 C33_1 C4_1 112.0(6)
F2'_1 C33_1 C4_1 110.5(6)
F6_1 C34_1 F5_1 106.9(7)
F6_1 C34_1 F4_1 104.4(7)
F5_1 C34_1 F4_1 104.8(7)
F6_1 C34_1 C17_1 112.9(7)
F5_1 C34_1 C17_1 114.3(7)
F4_1 C34_1 C17_1 112.7(7)
C2_2 Ir1_2 C15_2 89.8(3)
C2_2 Ir1_2 N2_2 94.3(3)
C15_2 Ir1_2 N2_2 80.2(3)
C2_2 Ir1_2 N1_2 80.0(3)
C15_2 Ir1_2 N1_2 97.2(3)
N2_2 Ir1_2 N1_2 173.7(2)
C2_2 Ir1_2 N3_2 172.2(2)
C15_2 Ir1_2 N3_2 97.9(2)
N2_2 Ir1_2 N3_2 88.4(2)
N1_2 Ir1_2 N3_2 97.7(2)
C2_2 Ir1_2 O1_2 95.8(2)
C15_2 Ir1_2 O1_2 173.8(2)
N2_2 Ir1_2 O1_2 96.8(2)
N1_2 Ir1_2 O1_2 86.3(2)
N3_2 Ir1_2 O1_2 76.6(2)
C7_2 S1_2 C8_2 90.2(4)
C20_2 S2_2 C21_2 89.1(4)
C27_2 O1_2 Ir1_2 116.8(5)
C7_2 N1_2 C13_2 112.0(6)
C7_2 N1_2 Ir1_2 112.8(5)
C13_2 N1_2 Ir1_2 134.5(5)
C20_2 N2_2 C26_2 110.3(6)
C20_2 N2_2 Ir1_2 114.8(5)
C26_2 N2_2 Ir1_2 134.9(5)
C28_2 N3_2 C32_2 119.0(6)
C28_2 N3_2 Ir1_2 114.9(5)
C32_2 N3_2 Ir1_2 126.1(5)
C6_2 C1_2 C2_2 123.7(7)
C6_2 C1_2 C7_2 124.5(7)
C2_2 C1_2 C7_2 111.9(6)
C1_2 C2_2 C3_2 115.6(7)
C1_2 C2_2 Ir1_2 116.2(6)
C3_2 C2_2 Ir1_2 128.0(6)
C4_2 C3_2 C2_2 119.9(7)
C4_2 C3_2 H3B_2 120.0
C2_2 C3_2 H3B_2 120.0
C5_2 C4_2 C3_2 122.3(7)
C5_2 C4_2 C33_2 118.4(6)
C3_2 C4_2 C33_2 119.2(6)
C6_2 C5_2 C4_2 119.0(7)
C6_2 C5_2 H5A_2 120.5
C4_2 C5_2 H5A_2 120.5
C5_2 C6_2 C1_2 119.4(7)
C5_2 C6_2 H6B_2 120.3
C1_2 C6_2 H6B_2 120.3
N1_2 C7_2 C1_2 119.1(6)
N1_2 C7_2 S1_2 114.9(6)
C1_2 C7_2 S1_2 125.9(6)
C9_2 C8_2 C13_2 121.5(7)
C9_2 C8_2 S1_2 128.3(6)
C13_2 C8_2 S1_2 110.2(6)
C10_2 C9_2 C8_2 119.5(8)
C10_2 C9_2 H9B_2 120.2
C8_2 C9_2 H9B_2 120.3
C9_2 C10_2 C11_2 119.4(8)
C9_2 C10_2 H10A_2 120.3
C11_2 C10_2 H10A_2 120.3
C12_2 C11_2 C10_2 122.4(8)
C12_2 C11_2 H11B_2 118.8
C10_2 C11_2 H11B_2 118.8
C11_2 C12_2 C13_2 118.5(8)
C11_2 C12_2 H12A_2 120.8
C13_2 C12_2 H12A_2 120.8
C12_2 C13_2 N1_2 128.8(7)
C12_2 C13_2 C8_2 118.5(7)
N1_2 C13_2 C8_2 112.7(7)
C19_2 C14_2 C15_2 124.8(7)
C19_2 C14_2 C20_2 122.3(7)
C15_2 C14_2 C20_2 112.7(6)
C16_2 C15_2 C14_2 114.8(6)
C16_2 C15_2 Ir1_2 130.5(5)
C14_2 C15_2 Ir1_2 114.7(5)
C17_2 C16_2 C15_2 121.4(7)
C17_2 C16_2 H16A_2 119.3
C15_2 C16_2 H16A_2 119.3
C16_2 C17_2 C18_2 121.8(7)
C16_2 C17_2 C34_2 120.5(7)
C18_2 C17_2 C34_2 117.6(7)
C19_2 C18_2 C17_2 118.7(7)
C19_2 C18_2 H18B_2 120.7
C17_2 C18_2 H18B_2 120.7
C18_2 C19_2 C14_2 118.6(7)
C18_2 C19_2 H19B_2 120.7
C14_2 C19_2 H19B_2 120.7
N2_2 C20_2 C14_2 117.0(6)
N2_2 C20_2 S2_2 115.7(5)
C14_2 C20_2 S2_2 127.1(5)
C26_2 C21_2 C22_2 121.1(8)
C26_2 C21_2 S2_2 111.0(6)
C22_2 C21_2 S2_2 127.8(7)
C23_2 C22_2 C21_2 117.6(8)
C23_2 C22_2 H22A_2 121.2
C21_2 C22_2 H22A_2 121.2
C22_2 C23_2 C24_2 121.6(9)
C22_2 C23_2 H23B_2 119.2
C24_2 C23_2 H23B_2 119.2
C23_2 C24_2 C25_2 121.6(8)
C23_2 C24_2 H24B_2 119.2
C25_2 C24_2 H24B_2 119.2
C24_2 C25_2 C26_2 117.1(8)
C24_2 C25_2 H25A_2 121.5
C26_2 C25_2 H25A_2 121.5
C21_2 C26_2 C25_2 121.0(7)
C21_2 C26_2 N2_2 113.8(6)
C25_2 C26_2 N2_2 125.2(7)
O2_2 C27_2 O1_2 125.0(8)
O2_2 C27_2 C28_2 119.5(7)
O1_2 C27_2 C28_2 115.5(7)
N3_2 C28_2 C29_2 121.6(7)
N3_2 C28_2 C27_2 116.2(6)
C29_2 C28_2 C27_2 122.2(7)
C30_2 C29_2 C28_2 120.1(7)
C30_2 C29_2 H29A_2 120.0
C28_2 C29_2 H29A_2 120.0
C29_2 C30_2 C31_2 118.7(7)
C29_2 C30_2 H30A_2 120.7
C31_2 C30_2 H30A_2 120.7
C30_2 C31_2 C32_2 119.1(7)
C30_2 C31_2 H31A_2 120.4
C32_2 C31_2 H31A_2 120.4
N3_2 C32_2 C31_2 121.5(7)
N3_2 C32_2 H32B_2 119.3
C31_2 C32_2 H32B_2 119.3
F2'_2 C33_2 F1_2 124.8(9)
F1_2 C33_2 F2_2 106.6(6)
F2'_2 C33_2 F3'_2 106.3(7)
F1_2 C33_2 F3'_2 76.1(6)
F2_2 C33_2 F3'_2 127.7(9)
F2'_2 C33_2 F1'_2 105.8(6)
F2_2 C33_2 F1'_2 80.4(6)
F3'_2 C33_2 F1'_2 105.2(6)
F2'_2 C33_2 F3_2 78.1(6)
F1_2 C33_2 F3_2 105.2(7)
F2_2 C33_2 F3_2 105.1(7)
F1'_2 C33_2 F3_2 129.2(8)
F2'_2 C33_2 C4_2 114.8(6)
F1_2 C33_2 C4_2 114.5(6)
F2_2 C33_2 C4_2 113.3(6)
F3'_2 C33_2 C4_2 112.1(6)
F1'_2 C33_2 C4_2 111.9(6)
F3_2 C33_2 C4_2 111.5(6)
F6_2 C34_2 F4_2 106.3(7)
F6_2 C34_2 F5_2 105.4(6)
F4_2 C34_2 F5_2 105.0(6)
F6_2 C34_2 C17_2 113.9(7)
F4_2 C34_2 C17_2 113.5(7)
F5_2 C34_2 C17_2 112.0(7)

loop_
_geom_bond_atom_site_label_1
_geom_bond_atom_site_label_2
_geom_bond_distance
Ir1_1 C15_1 1.993(7)
Ir1_1 C2_1 2.008(8)
Ir1_1 N2_1 2.038(6)
Ir1_1 N1_1 2.066(6)
Ir1_1 N3_1 2.129(6)
Ir1_1 O1_1 2.155(5)
F1_1 C33_1 1.366(8)
F1'_1 C33_1 1.319(8)
F2_1 C33_1 1.326(7)
F2'_1 C33_1 1.376(7)
F3_1 C33_1 1.329(7)
F3'_1 C33_1 1.320(7)
F4_1 C34_1 1.344(10)
F5_1 C34_1 1.341(10)
F6_1 C34_1 1.330(10)
S1_1 C7_1 1.724(8)
S1_1 C8_1 1.732(9)
S2_1 C20_1 1.726(7)
S2_1 C21_1 1.737(8)
O1_1 C27_1 1.290(10)
O2_1 C27_1 1.240(9)
N1_1 C7_1 1.324(9)
N1_1 C13_1 1.412(9)
N2_1 C20_1 1.320(9)
N2_1 C26_1 1.394(9)
N3_1 C32_1 1.338(9)
N3_1 C28_1 1.355(9)
C1_1 C2_1 1.416(11)
C1_1 C6_1 1.420(11)
C1_1 C7_1 1.426(11)
C2_1 C3_1 1.393(11)
C3_1 C4_1 1.377(10)
C3_1 H3A_1 0.9500
C4_1 C5_1 1.411(11)
C4_1 C33_1 1.478(12)
C5_1 C6_1 1.384(12)
C5_1 H5B_1 0.9500
C6_1 H6A_1 0.9500
C8_1 C9_1 1.400(10)
C8_1 C13_1 1.403(10)
C9_1 C10_1 1.373(12)
C9_1 H9A_1 0.9500
C10_1 C11_1 1.401(11)
C10_1 H10B_1 0.9500
C11_1 C12_1 1.391(11)
C11_1 H11A_1 0.9500
C12_1 C13_1 1.375(11)
C12_1 H12B_1 0.9500
C14_1 C19_1 1.390(10)
C14_1 C15_1 1.426(9)
C14_1 C20_1 1.441(10)
C15_1 C16_1 1.406(11)
C16_1 C17_1 1.404(11)
C16_1 H16B_1 0.9500
C17_1 C18_1 1.386(11)
C17_1 C34_1 1.488(12)
C18_1 C19_1 1.374(11)
C18_1 H18A_1 0.9500
C19_1 H19A_1 0.9500
C21_1 C22_1 1.376(12)
C21_1 C26_1 1.403(11)
C22_1 C23_1 1.378(12)
C22_1 H22B_1 0.9500
C23_1 C24_1 1.382(12)
C23_1 H23A_1 0.9500
C24_1 C25_1 1.372(11)
C24_1 H24A_1 0.9500
C25_1 C26_1 1.392(11)
C25_1 H25C_1 0.9500
C27_1 C28_1 1.503(11)
C28_1 C29_1 1.371(10)
C29_1 C30_1 1.374(12)
C29_1 H29B_1 0.9500
C30_1 C31_1 1.387(11)
C30_1 H30B_1 0.9500
C31_1 C32_1 1.392(11)
C31_1 H31B_1 0.9500
C32_1 H32A_1 0.9500
Ir1_2 C2_2 1.999(7)
Ir1_2 C15_2 1.999(7)
Ir1_2 N2_2 2.036(5)
Ir1_2 N1_2 2.080(6)
Ir1_2 N3_2 2.129(6)
Ir1_2 O1_2 2.148(5)
F1_2 C33_2 1.339(7)
F1'_2 C33_2 1.364(7)
F2_2 C33_2 1.345(7)
F2'_2 C33_2 1.335(7)
F3_2 C33_2 1.364(7)
F3'_2 C33_2 1.353(7)
F4_2 C34_2 1.337(9)
F5_2 C34_2 1.361(9)
F6_2 C34_2 1.335(9)
S1_2 C7_2 1.719(7)
S1_2 C8_2 1.730(7)
S2_2 C20_2 1.725(7)
S2_2 C21_2 1.733(8)
O1_2 C27_2 1.282(9)
O2_2 C27_2 1.230(9)
N1_2 C7_2 1.324(8)
N1_2 C13_2 1.399(9)
N2_2 C20_2 1.322(9)
N2_2 C26_2 1.409(9)
N3_2 C28_2 1.339(9)
N3_2 C32_2 1.350(9)
C1_2 C6_2 1.388(10)
C1_2 C2_2 1.407(10)
C1_2 C7_2 1.449(10)
C2_2 C3_2 1.423(11)
C3_2 C4_2 1.391(10)
C3_2 H3B_2 0.9500
C4_2 C5_2 1.387(10)
C4_2 C33_2 1.494(12)
C5_2 C6_2 1.372(11)
C5_2 H5A_2 0.9500
C6_2 H6B_2 0.9500
C8_2 C9_2 1.383(10)
C8_2 C13_2 1.415(10)
C9_2 C10_2 1.360(12)
C9_2 H9B_2 0.9500
C10_2 C11_2 1.392(12)
C10_2 H10A_2 0.9500
C11_2 C12_2 1.384(11)
C11_2 H11B_2 0.9500
C12_2 C13_2 1.388(11)
C12_2 H12A_2 0.9500
C14_2 C19_2 1.398(10)
C14_2 C15_2 1.415(10)
C14_2 C20_2 1.452(10)
C15_2 C16_2 1.410(10)
C16_2 C17_2 1.396(10)
C16_2 H16A_2 0.9500
C17_2 C18_2 1.403(11)
C17_2 C34_2 1.474(11)
C18_2 C19_2 1.388(11)
C18_2 H18B_2 0.9500
C19_2 H19B_2 0.9500
C21_2 C26_2 1.378(10)
C21_2 C22_2 1.400(11)
C22_2 C23_2 1.370(13)
C22_2 H22A_2 0.9500
C23_2 C24_2 1.374(12)
C23_2 H23B_2 0.9500
C24_2 C25_2 1.390(12)
C24_2 H24B_2 0.9500
C25_2 C26_2 1.397(10)
C25_2 H25A_2 0.9500
C27_2 C28_2 1.506(11)
C28_2 C29_2 1.376(10)
C29_2 C30_2 1.368(11)
C29_2 H29A_2 0.9500
C30_2 C31_2 1.384(11)
C30_2 H30A_2 0.9500
C31_2 C32_2 1.385(11)
C31_2 H31A_2 0.9500
C32_2 H32B_2 0.9500
